data_4319135
loop_
_publ_author_name
'Mark A. Fox'
'Andr\'es E. Goeta'
'Judith A. K. Howard'
'Andrew K. Hughes'
'Andrew L. Johnson'
'Dave A. Keen'
'Ken Wade'
'Chick C. Wilson'

_publ_contact_author_address
;
    Chemistry Department
    Durham University
    Science Site, South Road.
    DURHAM, DH1 3LE
    UK
;
_publ_contact_author_email A.K.Hughes@durham.ac.uk
_publ_contact_author_fax '(44) 191 386 1127'
_publ_contact_author_name
;
Dr. Andrew K Hughes
;
_publ_contact_author_phone '(44) 191 374 3111'
_publ_section_title
;
 The Molecular Structure of (PSH^+^)(nido-7,8-C~2~B~9~H~12~^-^) Determined
 by Neutron Diffraction (PS = Proton Sponge,
 1,8-Bis(dimethylamino)naphthalene)
;
_journal_name_full 'Inorganic Chemistry'
_journal_page_first 173
_journal_page_last 175
_journal_paper_doi 10.1021/ic000961e
_journal_volume 40
_journal_year 2001
_chemical_formula_sum 'C16 H31 B9 N2'
_chemical_formula_weight 348.72
_chemical_name_systematic
; 
 ? 
;
_space_group_IT_number 2
_symmetry_cell_setting triclinic
_symmetry_space_group_name_Hall '-P 1'
_symmetry_space_group_name_H-M 'P -1'
_atom_sites_solution_hydrogens difmap
_atom_sites_solution_primary direct
_atom_sites_solution_secondary difmap
_audit_creation_method SHELXL-97
_cell_angle_alpha 68.34(1)
_cell_angle_beta 86.55(1)
_cell_angle_gamma 79.98(1)
_cell_formula_units_Z 2
_cell_length_a 8.110(2)
_cell_length_b 11.134(2)
_cell_length_c 12.342(2)
_cell_measurement_reflns_used 25
_cell_measurement_temperature 30(1)
_cell_volume 1019.9(4)
_computing_structure_refinement 'SHELXL-97 (Sheldrick, 1997)'
_diffrn_ambient_temperature 30(1)
_diffrn_measured_fraction_theta_full 0.292
_diffrn_measured_fraction_theta_max 0.292
_diffrn_measurement_device SXD
_diffrn_measurement_method 'time-of-flight LAUE diffraction'
_diffrn_radiation_monochromator none
_diffrn_radiation_probe neutron
_diffrn_radiation_source 'ISIS spallation source'
_diffrn_radiation_type neutron
_diffrn_radiation_wavelength 0.5-5.0
_diffrn_reflns_av_R_equivalents 0.0660
_diffrn_reflns_av_sigmaI/netI 0.0484
_diffrn_reflns_limit_h_max 16
_diffrn_reflns_limit_h_min 0
_diffrn_reflns_limit_k_max 22
_diffrn_reflns_limit_k_min -21
_diffrn_reflns_limit_l_max 24
_diffrn_reflns_limit_l_min -24
_diffrn_reflns_number 19586
_diffrn_reflns_theta_full 14.49
_diffrn_standards_number 0
_exptl_absorpt_coefficient_mu 1.596
_exptl_absorpt_correction_T_max 0.56
_exptl_absorpt_correction_T_min 0.10
_exptl_absorpt_correction_type empirical
_exptl_absorpt_process_details
;
The linear absorption coefficient is wavelength dependent
 and it is calculated as: 
          mu = 1.25 + 14.71 * lambda  [cm^-1]
;
_exptl_crystal_colour colourless
_exptl_crystal_density_diffrn 1.110
_exptl_crystal_density_meas ?
_exptl_crystal_density_method 'not measured'
_exptl_crystal_description 'thin plate'
_exptl_crystal_F_000 11.53
_exptl_crystal_size_max 3
_exptl_crystal_size_mid 2.5
_exptl_crystal_size_min 1
_refine_diff_density_max 2.805
_refine_diff_density_min -2.373
_refine_diff_density_rms 0.543
_refine_ls_extinction_coef 0.690
_refine_ls_extinction_method 'Becker-Coppens Lorentzian model'
_refine_ls_goodness_of_fit_ref 1.100
_refine_ls_hydrogen_treatment refall
_refine_ls_matrix_type full
_refine_ls_number_parameters 523
_refine_ls_number_reflns 5005
_refine_ls_number_restraints 0
_refine_ls_restrained_S_all 1.100
_refine_ls_R_factor_all 0.0982
_refine_ls_R_factor_gt 0.0982
_refine_ls_shift/su_max 0.000
_refine_ls_shift/su_mean 0.000
_refine_ls_structure_factor_coef Fsqd
_refine_ls_weighting_details 'calc w=1/[\s^2^(Fo^2^)+(0.0897P)^2^+101.7556P] where P=(Fo^2^+2Fc^2^)/3'
_refine_ls_weighting_scheme calc
_refine_ls_wR_factor_gt 0.2372
_refine_ls_wR_factor_ref 0.2372
_reflns_number_gt 5005
_reflns_number_total 5005
_reflns_threshold_expression >2sigma(I)
_cod_data_source_file ic000961e_1.cif
_cod_data_source_block 00aeg014
_cod_depositor_comments
;
The following automatic conversions were performed:

'_exptl_crystal_density_meas' value 'not measured' was changed to '?'
- the value is perceived as not measured.

Automatic conversion script
Id: cif_fix_values 3008 2015-01-20 13:52:24Z robertas 
;
_cod_database_code 4319135

loop_
_symmetry_equiv_pos_as_xyz
'x, y, z'
'-x, -y, -z'

loop_
_atom_site_label
_atom_site_type_symbol
_atom_site_fract_x
_atom_site_fract_y
_atom_site_fract_z
_atom_site_U_iso_or_equiv
_atom_site_adp_type
_atom_site_occupancy
_atom_site_symmetry_multiplicity
_atom_site_calc_flag
_atom_site_refinement_flags
_atom_site_disorder_assembly
_atom_site_disorder_group
B1 B 0.9829(4) 1.3666(4) 0.3622(3) 0.0079(6) Uani 1 1 d . . .
H1 H 1.0442(12) 1.3969(11) 0.4313(8) 0.0255(17) Uani 1 1 d . . .
B2 B 0.7973(5) 1.4577(5) 0.2895(4) 0.0098(6) Uani 1 1 d . . .
H2 H 0.7258(14) 1.5615(11) 0.2934(11) 0.030(2) Uani 1 1 d . . .
B3 B 0.9829(5) 1.4566(5) 0.2087(4) 0.0098(6) Uani 1 1 d . . .
H3 H 1.0393(15) 1.5549(13) 0.1523(10) 0.031(2) Uani 1 1 d . . .
B4 B 1.1053(5) 1.2982(5) 0.2668(4) 0.0107(7) Uani 1 1 d . . .
H4 H 1.2535(12) 1.2897(16) 0.2562(11) 0.035(3) Uani 1 1 d . . .
B5 B 0.9908(5) 1.1992(5) 0.3795(4) 0.0102(6) Uani 1 1 d . . .
H5 H 1.0529(15) 1.1113(11) 0.4627(10) 0.030(2) Uani 1 1 d . . .
B6 B 0.7920(5) 1.3001(4) 0.3930(3) 0.0088(6) Uani 1 1 d . . .
H6 H 0.7261(12) 1.2822(12) 0.4860(9) 0.0261(18) Uani 1 1 d . . .
C7 C 0.8031(4) 1.4305(4) 0.1613(3) 0.0091(5) Uani 1 1 d . . .
H7 H 0.7559(14) 1.5117(12) 0.0811(8) 0.028(2) Uani 1 1 d . . .
C8 C 0.9696(4) 1.3401(4) 0.1499(3) 0.0105(5) Uani 1 1 d . . .
H8 H 1.0221(12) 1.3646(13) 0.0618(9) 0.029(2) Uani 1 1 d . . .
B9 B 0.9882(5) 1.1891(4) 0.2402(4) 0.0097(6) Uani 1 1 d . . .
H9 H 1.0604(14) 1.1000(11) 0.2144(10) 0.030(2) Uani 1 1 d . . .
B10 B 0.7984(5) 1.1801(4) 0.3282(4) 0.0096(6) Uani 1 1 d . . .
H10 H 0.7387(15) 1.0840(12) 0.3826(10) 0.0295(19) Uani 1 1 d . . .
H12 H 0.7348(14) 1.2338(12) 0.2283(9) 0.0287(19) Uani 1 1 d . . .
B11 B 0.6806(4) 1.3501(4) 0.2590(4) 0.0090(6) Uani 1 1 d . . .
H11 H 0.5299(11) 1.3779(14) 0.2536(11) 0.031(2) Uani 1 1 d . . .
C12 C 0.5850(4) 0.8706(3) 0.2306(3) 0.0068(4) Uani 1 1 d . . .
C13 C 0.7066(4) 0.9483(4) 0.1980(3) 0.0099(5) Uani 1 1 d . . .
H13 H 0.7428(13) 0.9937(12) 0.2552(9) 0.029(2) Uani 1 1 d . . .
C14 C 0.7881(4) 0.9708(4) 0.0893(3) 0.0109(5) Uani 1 1 d . . .
H14 H 0.8838(12) 1.0353(11) 0.0629(10) 0.0269(18) Uani 1 1 d . . .
C15 C 0.7468(4) 0.9128(4) 0.0160(3) 0.0109(6) Uani 1 1 d . . .
H15 H 0.8108(13) 0.9242(12) -0.0661(9) 0.028(2) Uani 1 1 d . . .
C16 C 0.6218(4) 0.8309(4) 0.0479(3) 0.0079(5) Uani 1 1 d . . .
C17 C 0.5813(4) 0.7715(4) -0.0286(3) 0.0099(5) Uani 1 1 d . . .
H17 H 0.6497(12) 0.7863(10) -0.1097(8) 0.0225(15) Uani 1 1 d . . .
C18 C 0.4593(4) 0.6931(4) 0.0012(3) 0.0104(5) Uani 1 1 d . . .
H18 H 0.4281(14) 0.6470(11) -0.0569(8) 0.0270(18) Uani 1 1 d . . .
C19 C 0.3716(4) 0.6726(4) 0.1075(3) 0.0103(5) Uani 1 1 d . . .
H19 H 0.2743(12) 0.6076(14) 0.1318(10) 0.032(2) Uani 1 1 d . . .
C20 C 0.4075(4) 0.7297(4) 0.1833(3) 0.0081(5) Uani 1 1 d . . .
C21 C 0.5351(4) 0.8104(4) 0.1567(3) 0.0072(5) Uani 1 1 d . . .
C22 C 0.1376(4) 0.7686(4) 0.2771(3) 0.0113(6) Uani 1 1 d . . .
H22A H 0.0705(12) 0.7249(13) 0.2326(11) 0.033(2) Uani 1 1 d . . .
H22B H 0.0833(12) 0.7615(13) 0.3600(9) 0.031(2) Uani 1 1 d . . .
H22C H 0.1302(15) 0.8750(12) 0.2223(11) 0.033(2) Uani 1 1 d . . .
C23 C 0.3317(4) 0.5658(4) 0.3672(3) 0.0102(5) Uani 1 1 d . . .
H23A H 0.4683(12) 0.5246(11) 0.3802(11) 0.0294(19) Uani 1 1 d . . .
H23B H 0.2736(14) 0.5571(11) 0.4529(8) 0.0276(19) Uani 1 1 d . . .
H23C H 0.2742(17) 0.5137(11) 0.3253(9) 0.032(2) Uani 1 1 d . . .
C24 C 0.4062(4) 0.9672(4) 0.3562(3) 0.0103(5) Uani 1 1 d . . .
H24A H 0.3172(13) 1.0156(12) 0.2855(10) 0.032(2) Uani 1 1 d . . .
H24B H 0.4863(14) 1.0353(11) 0.3535(12) 0.032(2) Uani 1 1 d . . .
H24C H 0.3404(15) 0.9396(13) 0.4385(9) 0.032(2) Uani 1 1 d . . .
C25 C 0.6270(4) 0.7767(4) 0.4430(3) 0.0114(5) Uani 1 1 d . . .
H25A H 0.6948(13) 0.6901(9) 0.4309(10) 0.0270(19) Uani 1 1 d . . .
H25B H 0.5556(14) 0.7467(14) 0.5264(8) 0.031(2) Uani 1 1 d . . .
H25C H 0.7133(14) 0.8412(14) 0.4429(12) 0.035(2) Uani 1 1 d . . .
N1 N 0.5043(3) 0.8454(2) 0.3454(2) 0.0074(3) Uani 1 1 d . . .
H1N H 0.4059(12) 0.7748(11) 0.3417(8) 0.0268(18) Uani 1 1 d . . .
N2 N 0.3168(3) 0.7067(2) 0.2940(2) 0.0071(3) Uani 1 1 d . . .

loop_
_atom_site_aniso_label
_atom_site_aniso_U_11
_atom_site_aniso_U_22
_atom_site_aniso_U_33
_atom_site_aniso_U_23
_atom_site_aniso_U_13
_atom_site_aniso_U_12
B1 0.0071(11) 0.0088(16) 0.0090(13) -0.0045(14) -0.0014(9) -0.0011(10)
H1 0.027(3) 0.032(5) 0.024(3) -0.015(4) -0.001(3) -0.011(3)
B2 0.0083(12) 0.0092(17) 0.0118(14) -0.0044(15) -0.0030(10) 0.0008(11)
H2 0.031(4) 0.023(4) 0.038(5) -0.017(5) -0.009(4) 0.009(4)
B3 0.0103(12) 0.0093(17) 0.0103(14) -0.0035(15) -0.0013(10) -0.0023(11)
H3 0.037(5) 0.029(5) 0.028(4) -0.006(5) 0.010(4) -0.024(4)
B4 0.0088(12) 0.0120(18) 0.0105(14) -0.0043(15) -0.0015(10) 0.0011(12)
H4 0.016(3) 0.053(8) 0.037(5) -0.018(6) 0.003(3) -0.004(4)
B5 0.0094(12) 0.0108(18) 0.0095(13) -0.0033(15) -0.0022(10) 0.0005(12)
H5 0.035(4) 0.015(4) 0.028(4) 0.004(4) -0.016(4) 0.003(4)
B6 0.0095(12) 0.0109(17) 0.0089(13) -0.0063(14) 0.0014(10) -0.0035(11)
H6 0.028(4) 0.034(5) 0.024(3) -0.016(4) 0.011(3) -0.015(3)
C7 0.0107(10) 0.0071(13) 0.0077(10) -0.0006(11) -0.0016(8) -0.0007(9)
H7 0.033(4) 0.030(5) 0.015(3) -0.001(4) -0.010(3) -0.001(4)
C8 0.0110(10) 0.0145(15) 0.0079(10) -0.0050(12) 0.0029(8) -0.0056(10)
H8 0.027(4) 0.044(6) 0.023(4) -0.018(4) 0.010(3) -0.012(4)
B9 0.0093(12) 0.0091(17) 0.0110(14) -0.0053(15) -0.0002(10) 0.0011(11)
H9 0.032(4) 0.023(4) 0.036(5) -0.015(4) 0.001(4) 0.005(4)
B10 0.0112(12) 0.0081(17) 0.0123(14) -0.0069(15) 0.0002(10) -0.0018(11)
H10 0.041(5) 0.024(5) 0.024(4) -0.006(4) 0.003(3) -0.015(4)
H12 0.036(4) 0.031(5) 0.022(4) -0.011(4) -0.009(3) -0.007(4)
B11 0.0064(11) 0.0097(16) 0.0131(14) -0.0067(15) -0.0002(10) -0.0010(10)
H11 0.016(3) 0.040(6) 0.035(5) -0.012(5) -0.004(3) -0.001(3)
C12 0.0087(9) 0.0048(12) 0.0066(10) -0.0014(11) -0.0009(8) -0.0016(8)
C13 0.0088(10) 0.0108(15) 0.0108(11) -0.0042(13) 0.0008(8) -0.0035(9)
H13 0.034(4) 0.037(5) 0.029(4) -0.021(5) 0.008(3) -0.021(4)
C14 0.0098(10) 0.0110(15) 0.0126(12) -0.0047(13) 0.0020(9) -0.0030(10)
H14 0.026(4) 0.026(5) 0.031(4) -0.008(4) 0.009(3) -0.018(3)
C15 0.0090(10) 0.0152(16) 0.0103(11) -0.0065(13) 0.0035(8) -0.0037(10)
H15 0.031(4) 0.035(6) 0.025(4) -0.016(4) 0.007(3) -0.010(4)
C16 0.0084(9) 0.0073(14) 0.0064(10) -0.0011(11) 0.0001(8) 0.0000(9)
C17 0.0143(11) 0.0087(14) 0.0068(10) -0.0027(12) 0.0021(8) -0.0033(10)
H17 0.029(4) 0.020(4) 0.018(3) -0.007(3) 0.008(3) -0.006(3)
C18 0.0154(12) 0.0079(14) 0.0090(11) -0.0039(12) -0.0011(9) -0.0023(10)
H18 0.039(4) 0.031(5) 0.018(3) -0.014(4) 0.002(3) -0.013(4)
C19 0.0126(11) 0.0104(15) 0.0091(11) -0.0040(13) 0.0000(9) -0.0042(10)
H19 0.025(3) 0.053(7) 0.032(4) -0.028(5) 0.005(3) -0.016(4)
C20 0.0085(9) 0.0089(13) 0.0081(10) -0.0040(11) 0.0002(8) -0.0025(9)
C21 0.0053(8) 0.0077(13) 0.0085(10) -0.0029(11) -0.0022(7) 0.0004(8)
C22 0.0070(9) 0.0125(15) 0.0132(12) -0.0043(13) 0.0000(8) 0.0003(9)
H22A 0.019(3) 0.043(6) 0.043(5) -0.024(6) -0.009(3) -0.003(4)
H22B 0.025(4) 0.040(6) 0.027(4) -0.016(5) 0.005(3) 0.000(4)
H22C 0.033(5) 0.024(5) 0.036(5) -0.009(5) -0.006(4) 0.009(4)
C23 0.0122(11) 0.0075(14) 0.0091(11) -0.0013(12) 0.0010(8) -0.0006(10)
H23A 0.019(3) 0.017(4) 0.042(6) 0.001(5) 0.000(3) -0.003(3)
H23B 0.040(5) 0.023(5) 0.016(3) -0.004(4) 0.007(3) -0.004(4)
H23C 0.056(6) 0.020(4) 0.022(4) -0.006(4) -0.003(4) -0.018(4)
C24 0.0101(10) 0.0084(14) 0.0134(12) -0.0055(12) 0.0015(9) -0.0007(9)
H24A 0.025(4) 0.029(5) 0.035(5) -0.012(5) -0.015(3) 0.016(4)
H24B 0.031(4) 0.025(5) 0.048(6) -0.024(5) 0.003(4) -0.006(3)
H24C 0.040(5) 0.030(6) 0.020(3) -0.005(4) 0.010(3) 0.000(4)
C25 0.0110(10) 0.0122(15) 0.0102(11) -0.0033(13) -0.0023(9) -0.0007(10)
H25A 0.031(4) 0.012(3) 0.033(5) -0.006(4) -0.006(3) 0.007(3)
H25B 0.030(4) 0.039(6) 0.018(3) -0.003(4) 0.005(3) -0.010(4)
H25C 0.030(4) 0.038(6) 0.040(6) -0.013(6) -0.014(4) -0.010(4)
N1 0.0068(6) 0.0081(9) 0.0080(7) -0.0035(8) 0.0004(5) -0.0019(6)
H1N 0.024(3) 0.023(5) 0.022(3) 0.001(4) 0.006(3) 0.004(3)
N2 0.0082(7) 0.0046(9) 0.0085(8) -0.0022(8) -0.0005(6) -0.0010(6)

loop_
_atom_type_symbol
_atom_type_description
_atom_type_scat_dispersion_real
_atom_type_scat_dispersion_imag
_atom_type_scat_source
C C 0.0000 0.0000 'International Tables Vol C Tables 4.2.6.8 and 6.1.1.4'
H H 0.0000 0.0000 'International Tables Vol C Tables 4.2.6.8 and 6.1.1.4'
B B 0.0000 0.0000 'International Tables Vol C Tables 4.2.6.8 and 6.1.1.4'
N N 0.0000 0.0000 'International Tables Vol C Tables 4.2.6.8 and 6.1.1.4'

loop_
_geom_angle_atom_site_label_1
_geom_angle_atom_site_label_2
_geom_angle_atom_site_label_3
_geom_angle
_geom_angle_site_symmetry_1
_geom_angle_site_symmetry_3
_geom_angle_publ_flag
B2 B1 B5 108.8(3) . . ?
B2 B1 B3 59.5(2) . . ?
B5 B1 B3 106.1(2) . . ?
B2 B1 B4 108.1(2) . . ?
B5 B1 B4 58.8(2) . . ?
B3 B1 B4 59.5(2) . . ?
B2 B1 B6 59.4(3) . . ?
B5 B1 B6 61.7(2) . . ?
B3 B1 B6 106.3(3) . . ?
B4 B1 B6 108.1(3) . . ?
B2 B1 H1 121.0(6) . . ?
B5 B1 H1 121.9(7) . . ?
B3 B1 H1 123.4(7) . . ?
B4 B1 H1 122.5(5) . . ?
B6 B1 H1 121.2(6) . . ?
C7 B2 B1 105.0(2) . . ?
C7 B2 B3 59.1(2) . . ?
B1 B2 B3 61.3(2) . . ?
C7 B2 B6 101.8(3) . . ?
B1 B2 B6 61.5(2) . . ?
B3 B2 B6 109.3(3) . . ?
C7 B2 B11 54.7(2) . . ?
B1 B2 B11 109.2(3) . . ?
B3 B2 B11 106.2(2) . . ?
B6 B2 B11 60.2(2) . . ?
C7 B2 H2 119.9(6) . . ?
B1 B2 H2 126.3(5) . . ?
B3 B2 H2 118.5(8) . . ?
B6 B2 H2 127.6(7) . . ?
B11 B2 H2 120.0(6) . . ?
C7 B3 C8 54.39(18) . . ?
C7 B3 B2 59.2(2) . . ?
C8 B3 B2 102.6(3) . . ?
C7 B3 B4 104.3(3) . . ?
C8 B3 B4 59.6(2) . . ?
B2 B3 B4 108.5(3) . . ?
C7 B3 B1 103.5(3) . . ?
C8 B3 B1 103.3(3) . . ?
B2 B3 B1 59.2(2) . . ?
B4 B3 B1 60.4(2) . . ?
C7 B3 H3 118.7(7) . . ?
C8 B3 H3 120.6(6) . . ?
B2 B3 H3 123.2(7) . . ?
B4 B3 H3 124.1(7) . . ?
B1 B3 H3 131.0(6) . . ?
C8 B4 B5 100.3(3) . . ?
C8 B4 B3 58.7(2) . . ?
B5 B4 B3 107.9(3) . . ?
C8 B4 B1 102.4(2) . . ?
B5 B4 B1 60.5(2) . . ?
B3 B4 B1 60.1(2) . . ?
C8 B4 B9 54.7(2) . . ?
B5 B4 B9 59.6(2) . . ?
B3 B4 B9 105.9(3) . . ?
B1 B4 B9 107.2(3) . . ?
C8 B4 H4 123.0(7) . . ?
B5 B4 H4 128.3(8) . . ?
B3 B4 H4 117.8(9) . . ?
B1 B4 H4 125.2(6) . . ?
B9 B4 H4 123.1(7) . . ?
B4 B5 B9 61.3(2) . . ?
B4 B5 B1 60.8(2) . . ?
B9 B5 B1 108.7(3) . . ?
B4 B5 B10 112.2(3) . . ?
B9 B5 B10 61.7(2) . . ?
B1 B5 B10 109.3(3) . . ?
B4 B5 B6 107.8(3) . . ?
B9 B5 B6 106.2(3) . . ?
B1 B5 B6 59.3(2) . . ?
B10 B5 B6 58.9(2) . . ?
B4 B5 H5 123.9(7) . . ?
B9 B5 H5 123.1(6) . . ?
B1 B5 H5 122.1(6) . . ?
B10 B5 H5 116.4(7) . . ?
B6 B5 H5 120.2(7) . . ?
B2 B6 B10 112.7(3) . . ?
B2 B6 B11 61.1(2) . . ?
B10 B6 B11 63.2(2) . . ?
B2 B6 B1 59.1(2) . . ?
B10 B6 B1 109.4(2) . . ?
B11 B6 B1 107.9(3) . . ?
B2 B6 B5 106.4(3) . . ?
B10 B6 B5 59.4(2) . . ?
B11 B6 B5 107.3(2) . . ?
B1 B6 B5 59.0(2) . . ?
B2 B6 H6 122.2(6) . . ?
B10 B6 H6 119.0(6) . . ?
B11 B6 H6 124.1(6) . . ?
B1 B6 H6 120.0(5) . . ?
B5 B6 H6 120.9(7) . . ?
C8 C7 B11 111.8(3) . . ?
C8 C7 B3 63.2(2) . . ?
B11 C7 B3 117.4(3) . . ?
C8 C7 B2 111.5(2) . . ?
B11 C7 B2 65.4(2) . . ?
B3 C7 B2 61.7(2) . . ?
C8 C7 H7 116.3(6) . . ?
B11 C7 H7 122.6(7) . . ?
B3 C7 H7 111.1(7) . . ?
B2 C7 H7 119.2(6) . . ?
C7 C8 B9 115.0(3) . . ?
C7 C8 B3 62.4(2) . . ?
B9 C8 B3 116.6(3) . . ?
C7 C8 B4 112.5(2) . . ?
B9 C8 B4 64.4(3) . . ?
B3 C8 B4 61.7(2) . . ?
C7 C8 H8 115.5(7) . . ?
B9 C8 H8 121.0(7) . . ?
B3 C8 H8 112.6(7) . . ?
B4 C8 H8 118.6(6) . . ?
C8 B9 B5 104.6(3) . . ?
C8 B9 B4 60.9(2) . . ?
B5 B9 B4 59.1(2) . . ?
C8 B9 B10 105.4(3) . . ?
B5 B9 B10 59.9(2) . . ?
B4 B9 B10 108.9(2) . . ?
C8 B9 H9 121.9(7) . . ?
B5 B9 H9 125.2(7) . . ?
B4 B9 H9 119.6(7) . . ?
B10 B9 H9 123.6(7) . . ?
B6 B10 B5 61.7(2) . . ?
B6 B10 B9 105.8(3) . . ?
B5 B10 B9 58.4(2) . . ?
B6 B10 B11 58.4(2) . . ?
B5 B10 B11 105.4(3) . . ?
B9 B10 B11 101.3(3) . . ?
B6 B10 H10 117.2(6) . . ?
B5 B10 H10 118.3(7) . . ?
B9 B10 H10 127.3(6) . . ?
B11 B10 H10 126.2(7) . . ?
B6 B10 H12 109.3(6) . . ?
B5 B10 H12 128.8(7) . . ?
B9 B10 H12 80.2(6) . . ?
B11 B10 H12 51.6(5) . . ?
H10 B10 H12 110.3(8) . . ?
C7 B11 B6 104.5(3) . . ?
C7 B11 B2 59.9(2) . . ?
B6 B11 B2 58.6(2) . . ?
C7 B11 B10 106.3(3) . . ?
B6 B11 B10 58.4(2) . . ?
B2 B11 B10 106.7(3) . . ?
C7 B11 H12 90.6(5) . . ?
B6 B11 H12 99.7(4) . . ?
B2 B11 H12 131.7(5) . . ?
B10 B11 H12 41.9(4) . . ?
C7 B11 H11 123.2(8) . . ?
B6 B11 H11 122.0(6) . . ?
B2 B11 H11 118.4(7) . . ?
B10 B11 H11 124.5(8) . . ?
H12 B11 H11 109.7(8) . . ?
C13 C12 C21 121.7(3) . . ?
C13 C12 N1 120.0(2) . . ?
C21 C12 N1 118.4(3) . . ?
C12 C13 C14 120.7(3) . . ?
C12 C13 H13 120.7(6) . . ?
C14 C13 H13 118.6(7) . . ?
C15 C14 C13 119.8(3) . . ?
C15 C14 H14 120.0(6) . . ?
C13 C14 H14 120.2(6) . . ?
C14 C15 C16 120.7(3) . . ?
C14 C15 H15 121.7(7) . . ?
C16 C15 H15 117.5(6) . . ?
C17 C16 C15 119.9(3) . . ?
C17 C16 C21 120.3(3) . . ?
C15 C16 C21 119.8(3) . . ?
C18 C17 C16 120.2(3) . . ?
C18 C17 H17 120.4(6) . . ?
C16 C17 H17 119.4(6) . . ?
C17 C18 C19 120.3(3) . . ?
C17 C18 H18 120.6(7) . . ?
C19 C18 H18 119.1(7) . . ?
C20 C19 C18 120.8(3) . . ?
C20 C19 H19 119.2(5) . . ?
C18 C19 H19 120.0(5) . . ?
C19 C20 C21 120.8(3) . . ?
C19 C20 N2 120.3(3) . . ?
C21 C20 N2 118.8(2) . . ?
C12 C21 C20 125.2(3) . . ?
C12 C21 C16 117.2(3) . . ?
C20 C21 C16 117.6(2) . . ?
N2 C22 H22A 111.3(6) . . ?
N2 C22 H22B 109.1(6) . . ?
H22A C22 H22B 111.6(10) . . ?
N2 C22 H22C 108.7(7) . . ?
H22A C22 H22C 108.1(10) . . ?
H22B C22 H22C 107.8(9) . . ?
N2 C23 H23A 107.6(7) . . ?
N2 C23 H23B 108.3(6) . . ?
H23A C23 H23B 109.1(9) . . ?
N2 C23 H23C 111.2(7) . . ?
H23A C23 H23C 109.0(10) . . ?
H23B C23 H23C 111.5(10) . . ?
N1 C24 H24A 110.7(6) . . ?
N1 C24 H24B 111.3(6) . . ?
H24A C24 H24B 107.5(11) . . ?
N1 C24 H24C 108.0(7) . . ?
H24A C24 H24C 109.6(10) . . ?
H24B C24 H24C 109.7(10) . . ?
N1 C25 H25A 108.4(6) . . ?
N1 C25 H25B 108.2(6) . . ?
H25A C25 H25B 109.0(11) . . ?
N1 C25 H25C 109.7(8) . . ?
H25A C25 H25C 110.0(10) . . ?
H25B C25 H25C 111.5(10) . . ?
C12 N1 C25 112.0(2) . . ?
C12 N1 C24 112.3(3) . . ?
C25 N1 C24 111.4(2) . . ?
C12 N1 H1N 100.6(5) . . ?
C25 N1 H1N 111.6(5) . . ?
C24 N1 H1N 108.5(4) . . ?
C20 N2 C23 112.6(2) . . ?
C20 N2 C22 112.6(2) . . ?
C23 N2 C22 110.3(3) . . ?
C20 N2 H1N 98.6(4) . . ?
C23 N2 H1N 112.3(5) . . ?
C22 N2 H1N 110.1(4) . . ?

loop_
_geom_bond_atom_site_label_1
_geom_bond_atom_site_label_2
_geom_bond_distance
_geom_bond_site_symmetry_2
_geom_bond_publ_flag
B1 B2 1.749(5) . ?
B1 B5 1.786(6) . ?
B1 B3 1.786(6) . ?
B1 B4 1.791(5) . ?
B1 B6 1.792(6) . ?
B1 H1 1.187(8) . ?
B2 C7 1.713(5) . ?
B2 B3 1.755(6) . ?
B2 B6 1.755(7) . ?
B2 B11 1.801(6) . ?
B2 H2 1.215(9) . ?
B3 C7 1.711(5) . ?
B3 C8 1.724(5) . ?
B3 B4 1.776(6) . ?
B3 H3 1.210(13) . ?
B4 C8 1.740(5) . ?
B4 B5 1.755(7) . ?
B4 B9 1.795(6) . ?
B4 H4 1.192(10) . ?
B5 B9 1.765(5) . ?
B5 B10 1.793(6) . ?
B5 B6 1.834(5) . ?
B5 H5 1.189(11) . ?
B6 B10 1.785(5) . ?
B6 B11 1.785(5) . ?
B6 H6 1.199(9) . ?
C7 C8 1.570(4) . ?
C7 B11 1.615(6) . ?
C7 H7 1.099(11) . ?
C8 B9 1.625(6) . ?
C8 H8 1.098(10) . ?
B9 B10 1.825(6) . ?
B9 H9 1.199(9) . ?
B10 B11 1.871(6) . ?
B10 H10 1.201(13) . ?
B10 H12 1.252(10) . ?
B11 H12 1.469(11) . ?
B11 H11 1.207(10) . ?
C12 C13 1.369(5) . ?
C12 C21 1.426(4) . ?
C12 N1 1.475(4) . ?
C13 C14 1.416(5) . ?
C13 H13 1.085(8) . ?
C14 C15 1.375(4) . ?
C14 H14 1.102(11) . ?
C15 C16 1.422(5) . ?
C15 H15 1.085(10) . ?
C16 C17 1.418(4) . ?
C16 C21 1.437(5) . ?
C17 C18 1.377(5) . ?
C17 H17 1.087(9) . ?
C18 C19 1.415(5) . ?
C18 H18 1.087(8) . ?
C19 C20 1.378(4) . ?
C19 H19 1.116(12) . ?
C20 C21 1.432(5) . ?
C20 N2 1.470(4) . ?
C22 N2 1.487(4) . ?
C22 H22A 1.076(10) . ?
C22 H22B 1.071(10) . ?
C22 H22C 1.120(14) . ?
C23 N2 1.481(5) . ?
C23 H23A 1.120(10) . ?
C23 H23B 1.109(9) . ?
C23 H23C 1.081(10) . ?
C24 N1 1.495(4) . ?
C24 H24A 1.079(10) . ?
C24 H24B 1.071(12) . ?
C24 H24C 1.082(11) . ?
C25 N1 1.492(4) . ?
C25 H25A 1.080(9) . ?
C25 H25B 1.117(11) . ?
C25 H25C 1.086(13) . ?
N1 H1N 1.228(13) . ?
N2 H1N 1.419(13) . ?

loop_
_geom_torsion_atom_site_label_1
_geom_torsion_atom_site_label_2
_geom_torsion_atom_site_label_3
_geom_torsion_atom_site_label_4
_geom_torsion
_geom_torsion_site_symmetry_1
_geom_torsion_site_symmetry_2
_geom_torsion_site_symmetry_3
_geom_torsion_site_symmetry_4
_geom_torsion_publ_flag
C12 C20 C21 C22 -40.5(4) . . . . ?
C20 C21 C22 C24 157.1(3) . . . . ?
C21 C22 C24 C25 -63.19(13) . . . . ?
C22 C24 C25 C7 148.48(11) . . . . ?
C24 C25 C7 C8 -154.55(19) . . . . ?
C25 C7 C8 N1 10.39(3) . . . . ?
C7 C8 N1 N2 91.6(2) . . . . ?
C8 N1 N2 B9 18.68(13) . . . . ?
N1 N2 B9 B11 -69.9(2) . . . . ?
N2 B9 B11 B3 -172.56(13) . . . . ?
B9 B11 B3 B6 -79.6(2) . . . . ?
B11 B3 B6 B5 116.7(2) . . . . ?
B3 B6 B5 B4 0.5(2) . . . . ?
